data_4514413
loop_
_publ_author_name
'Burman, Jacob S.'
'Harris, Robert J.'
'B. Farr, Caitlin M.'
'Bacsa, John'
'Blakey, Simon B.'

_publ_section_title
;
 Rh(III) and Ir(III)Cp* Complexes Provide Complementary Regioselectivity
 Profiles in Intermolecular Allylic C--H Amidation Reactions
;
_journal_issue 6
_journal_name_full 'ACS Catalysis'
_journal_page_first 5474
_journal_paper_doi 10.1021/acscatal.9b01338
_journal_volume 9
_journal_year 2019
_chemical_formula_moiety 'C20 H26 Cl Ir'
_chemical_formula_sum 'C20 H26 Cl Ir'
_chemical_formula_weight 494.06
_space_group_crystal_system monoclinic
_space_group_IT_number 14
_space_group_name_Hall '-P 2ybc'
_space_group_name_H-M_alt 'P 1 21/c 1'
_symmetry_space_group_name_Hall '-P 2ybc'
_symmetry_space_group_name_H-M 'P 1 21/c 1'
_atom_sites_solution_hydrogens geom
_atom_sites_solution_primary dual
_audit_creation_date 2019-02-18
_audit_creation_method
;
Olex2 1.2-alpha
(compiled 2018.07.26 svn.r3523 for OlexSys, GUI svn.r5532)
;
_cell_angle_alpha 90
_cell_angle_beta 93.9187(9)
_cell_angle_gamma 90
_cell_formula_units_Z 4
_cell_length_a 7.46343(7)
_cell_length_b 12.81878(13)
_cell_length_c 18.68909(19)
_cell_measurement_reflns_used 58508
_cell_measurement_temperature 100.00(10)
_cell_measurement_theta_max 46.3060
_cell_measurement_theta_min 1.9020
_cell_volume 1783.84(3)
_computing_cell_refinement 'CrysAlisPro 1.171.40.37a (Rigaku OD, 2019)'
_computing_data_collection 'CrysAlisPro 1.171.40.37a (Rigaku OD, 2019)'
_computing_data_reduction 'CrysAlisPro 1.171.40.37a (Rigaku OD, 2019)'
_computing_molecular_graphics 'Olex2 (Dolomanov et al., 2009)'
_computing_publication_material 'Olex2 (Dolomanov et al., 2009)'
_computing_structure_refinement 'ShelXL (Sheldrick, 2015)'
_computing_structure_solution 'ShelXT (Sheldrick, 2015)'
_diffrn_ambient_environment N~2~
_diffrn_ambient_temperature 100.00(10)
_diffrn_detector 'CCD plate'
_diffrn_detector_area_resol_mean 10.0000
_diffrn_detector_type HyPix
_diffrn_measured_fraction_theta_full 1.000
_diffrn_measured_fraction_theta_max 1.000
_diffrn_measurement_details
;
List of Runs (angles in degrees, time in seconds):

  # Type    Start    End  Width  t~exp~   \w     \q     \k     \f   Frames
--------------------------------------------------------------------------
  1  \w    -35.00 -10.00   0.50    5.00    --  -43.26  33.00 -51.00   50
  2  \w     45.00  95.00   0.50    5.00    --   43.57  33.00 -51.00  100
  3  \w     77.00 117.00   0.50    5.00    --   43.57  19.00 -90.00   80
  4  \w     78.00 112.00   0.50    5.00    --   43.57  57.00   0.00   68
  5  \w     63.00 116.00   0.50    5.00    --   43.57  57.00  60.00  106
  6  \w     48.00  85.00   0.50    5.00    --   43.57  57.00 120.00   74
  7  \w     32.00  70.00   0.50    5.00    --   43.57  57.00  90.00   76
  8  \w     36.00  91.00   0.50    5.00    --   43.57  38.00  90.00  110
  9  \w     24.00 104.00   0.50    5.00    --   43.57  75.00 115.86  160
 10  \w     58.00  84.00   0.50    5.00    --   43.57 178.00  90.00   52
 11  \w     89.00 116.00   0.50    5.00    --   43.57 178.00  90.00   54
 12  \w     32.00  72.00   0.50    5.00    --   43.57  57.00   0.00   80
 13  \w     36.00  61.00   0.50    5.00    --   43.57  38.00 -60.00   50
 14  \w     47.00  73.00   0.50    5.00    --   43.57  38.00-150.00   52
 15  \w      3.00  29.00   0.50    5.00    --   43.57 -19.00-180.00   52
 16  \w     15.00  46.00   0.50    5.00    --   43.57 -57.00-180.00   62
 17  \w    -27.00  26.00   0.50    5.00    --   43.57 -57.00-150.00  106
 18  \w    -27.00  17.00   0.50    5.00    --   43.57 -57.00 -30.00   88
 19  \w     21.00  64.00   0.50    5.00    --   43.57 -77.00  30.00   86
 20  \w     15.00  41.00   0.50    5.00    --   43.57 -57.00 120.00   52
 21  \w     12.00  38.00   0.50    5.00    --   43.57 -77.00  60.00   52
 22  \w     17.00  43.00   0.50    5.00    --   43.57 -57.00  30.00   52
 23  \w     -5.00  41.00   0.50    5.00    --   43.57 -57.00  90.00   92
 24  \w    -16.00  40.00   0.50    5.00    --   43.57 -33.00 149.00  112
 25  \w    -19.00   7.00   0.50    5.00    --   43.57 -77.00  30.00   52
 26  \w    -18.00  28.00   0.50    5.00    --   43.57 -38.00   0.00   92
 27  \w    -26.00   8.00   0.50    5.00    --   43.57 -57.00 120.00   68
 28  \w     36.00 106.00   0.50    5.00    --   43.57-178.00   0.00  140
 29  \w    -99.00 -74.00   0.50    5.00    --  -43.26 -33.00 149.00   50
 30  \w     67.00  92.00   0.50    5.00    --   43.57 178.00-150.00   50
 31  \w    -91.00 -62.00   0.50    5.00    --  -43.26-178.00 -90.00   58
;
_diffrn_measurement_device 'four-circle diffractometer'
_diffrn_measurement_device_type 'XtaLAB Synergy, Dualflex, HyPix'
_diffrn_measurement_method '\w scans'
_diffrn_orient_matrix_type 'CrysAlisPro convention (1999,Acta A55,543-557)'
_diffrn_orient_matrix_UB_11 -0.0761449000
_diffrn_orient_matrix_UB_12 -0.0153298000
_diffrn_orient_matrix_UB_13 0.0181119000
_diffrn_orient_matrix_UB_21 -0.0423216000
_diffrn_orient_matrix_UB_22 -0.0177955000
_diffrn_orient_matrix_UB_23 -0.0328451000
_diffrn_orient_matrix_UB_31 0.0383960000
_diffrn_orient_matrix_UB_32 -0.0500420000
_diffrn_orient_matrix_UB_33 0.0061029000
_diffrn_radiation_monochromator mirror
_diffrn_radiation_probe x-ray
_diffrn_radiation_type MoK\a
_diffrn_radiation_wavelength 0.71073
_diffrn_reflns_av_R_equivalents 0.0530
_diffrn_reflns_av_unetI/netI 0.0281
_diffrn_reflns_Laue_measured_fraction_full 1.000
_diffrn_reflns_Laue_measured_fraction_max 1.000
_diffrn_reflns_limit_h_max 14
_diffrn_reflns_limit_h_min -14
_diffrn_reflns_limit_k_max 25
_diffrn_reflns_limit_k_min -25
_diffrn_reflns_limit_l_max 36
_diffrn_reflns_limit_l_min -36
_diffrn_reflns_number 115550
_diffrn_reflns_point_group_measured_fraction_full 1.000
_diffrn_reflns_point_group_measured_fraction_max 1.000
_diffrn_reflns_theta_full 25.242
_diffrn_reflns_theta_max 44.169
_diffrn_reflns_theta_min 1.928
_diffrn_source 'micro-focus sealed X-ray tube'
_diffrn_source_type 'PhotonJet (Mo) X-ray Source'
_exptl_absorpt_coefficient_mu 7.629
_exptl_absorpt_correction_T_max 0.761
_exptl_absorpt_correction_T_min 0.238
_exptl_absorpt_correction_type gaussian
_exptl_absorpt_process_details
;
CrysAlisPro 1.171.40.37a (Rigaku Oxford Diffraction, 2019)
Numerical absorption correction based on gaussian integration over
            a multifaceted crystal model
Empirical absorption correction using spherical harmonics,
 implemented in SCALE3 ABSPACK scaling algorithm.
;
_exptl_crystal_colour orange
_exptl_crystal_colour_primary orange
_exptl_crystal_density_diffrn 1.840
_exptl_crystal_description block
_exptl_crystal_F_000 960
_exptl_crystal_recrystallization_method
'The material was recrystallised from a mixture of DCM and pentane  by vapor diffusion'
_exptl_crystal_size_max 0.36
_exptl_crystal_size_mid 0.287
_exptl_crystal_size_min 0.225
_refine_diff_density_max 3.798
_refine_diff_density_min -3.782
_refine_diff_density_rms 0.171
_refine_ls_extinction_method none
_refine_ls_goodness_of_fit_ref 1.094
_refine_ls_hydrogen_treatment constr
_refine_ls_matrix_type full
_refine_ls_number_parameters 205
_refine_ls_number_reflns 14094
_refine_ls_number_restraints 0
_refine_ls_restrained_S_all 1.094
_refine_ls_R_factor_all 0.0366
_refine_ls_R_factor_gt 0.0290
_refine_ls_shift/su_max 0.002
_refine_ls_shift/su_mean 0.000
_refine_ls_structure_factor_coef Fsqd
_refine_ls_weighting_details 'w=1/[\s^2^(Fo^2^)+(0.0234P)^2^+2.3397P] where P=(Fo^2^+2Fc^2^)/3'
_refine_ls_weighting_scheme calc
_refine_ls_wR_factor_gt 0.0622
_refine_ls_wR_factor_ref 0.0641
_reflns_Friedel_coverage 0.000
_reflns_number_gt 12230
_reflns_number_total 14094
_reflns_threshold_expression 'I > 2\s(I)'
_cod_data_source_file cs9b01338_si_002.cif
_cod_data_source_block ir-cl-allyl
_cod_depositor_comments 'Adding full bibliography for 4514412--4514413.cif.'
_cod_original_cell_volume 1783.85(3)
_cod_database_code 4514413
_shelx_shelxl_version_number 2018/3
_chemical_oxdiff_formula 'C25 H25 N25 O25 Ir25 Cl'
_shelx_space_group_comment
;
The symmetry employed for this shelxl refinement is uniquely defined
by the following loop, which should always be used as a source of
symmetry information in preference to the above space-group names.
They are only intended as comments.
;
_reflns_odcompleteness_completeness 98.69
_reflns_odcompleteness_iscentric 1
_reflns_odcompleteness_theta 46.37
_olex2_refinement_description
;
1. Fixed Uiso
 At 1.2 times of:
  All C(H) groups
 At 1.5 times of:
  All C(H,H,H) groups
2.a Ternary CH refined with riding coordinates:
 C11(H11), C12(H12), C13(H13)
2.b Aromatic/amide H refined with riding coordinates:
 C16(H16), C17(H17), C18(H18), C19(H19), C20(H20)
2.c Idealised Me refined as rotating group:
 C8(H8A,H8B,H8C), C7(H7A,H7B,H7C), C10(H10A,H10B,H10C), C9(H9A,H9B,H9C),
 C6(H6A,H6B,H6C), C14(H14A,H14B,H14C)
;
_olex2_diffrn_ambient_temperature_device 'Oxford Cryosystems'
_olex2_exptl_crystal_mounting_method 'The crystal was mounted on a loop with paratone oil'
_olex2_submission_original_sample_id Ir-Cl-allyl
_olex2_submission_special_instructions 'No special instructions were received'
_oxdiff_exptl_absorpt_empirical_details
;
Empirical correction (ABSPACK) includes:
- Absorption correction using spherical harmonics
- Frame scaling
;
_oxdiff_exptl_absorpt_empirical_full_max 1.329
_oxdiff_exptl_absorpt_empirical_full_min 0.802

loop_
_space_group_symop_operation_xyz
'x, y, z'
'-x, y+1/2, -z+1/2'
'-x, -y, -z'
'x, -y-1/2, z-1/2'

loop_
_atom_site_label
_atom_site_type_symbol
_atom_site_fract_x
_atom_site_fract_y
_atom_site_fract_z
_atom_site_U_iso_or_equiv
_atom_site_adp_type
_atom_site_occupancy
_atom_site_site_symmetry_order
_atom_site_calc_flag
_atom_site_refinement_flags_posn
C3 C 0.2534(2) 0.25029(13) 0.34875(10) 0.0153(2) Uani 1 1 d .
C4 C 0.2905(2) 0.31035(14) 0.41374(9) 0.0163(2) Uani 1 1 d .
C5 C 0.2493(2) 0.41583(14) 0.39737(10) 0.0173(3) Uani 1 1 d .
C1 C 0.1815(2) 0.42305(14) 0.32244(10) 0.0168(3) Uani 1 1 d .
C2 C 0.1801(2) 0.32005(14) 0.29337(10) 0.0160(2) Uani 1 1 d .
C8 C 0.2551(3) 0.13430(15) 0.34440(13) 0.0233(3) Uani 1 1 d .
H8A H 0.287227 0.113296 0.297659 0.035 Uiso 1 1 calc GR
H8B H 0.137971 0.107811 0.352627 0.035 Uiso 1 1 calc GR
H8C H 0.341186 0.107028 0.380098 0.035 Uiso 1 1 calc GR
C7 C 0.3577(3) 0.26699(19) 0.48489(11) 0.0236(3) Uani 1 1 d .
H7A H 0.454435 0.219292 0.478373 0.035 Uiso 1 1 calc GR
H7B H 0.261983 0.230928 0.506185 0.035 Uiso 1 1 calc GR
H7C H 0.399936 0.322921 0.515776 0.035 Uiso 1 1 calc GR
C10 C 0.1092(3) 0.52008(17) 0.28671(14) 0.0264(4) Uani 1 1 d .
H10A H 0.180940 0.578705 0.302949 0.040 Uiso 1 1 calc GR
H10B H -0.012657 0.530657 0.298558 0.040 Uiso 1 1 calc GR
H10C H 0.112757 0.513178 0.235680 0.040 Uiso 1 1 calc GR
C9 C 0.1028(3) 0.28811(19) 0.22076(12) 0.0238(3) Uani 1 1 d .
H9A H 0.116029 0.344138 0.187447 0.036 Uiso 1 1 calc GR
H9B H -0.022321 0.272078 0.223104 0.036 Uiso 1 1 calc GR
H9C H 0.165023 0.227603 0.205100 0.036 Uiso 1 1 calc GR
C6 C 0.2571(3) 0.50594(19) 0.44801(13) 0.0277(4) Uani 1 1 d .
H6A H 0.316679 0.485003 0.492868 0.042 Uiso 1 1 calc GR
H6B H 0.137380 0.528607 0.455745 0.042 Uiso 1 1 calc GR
H6C H 0.322335 0.562184 0.427994 0.042 Uiso 1 1 calc GR
C15 C 0.7671(2) 0.22204(14) 0.40345(10) 0.0173(3) Uani 1 1 d .
C16 C 0.8570(3) 0.26170(17) 0.46588(11) 0.0210(3) Uani 1 1 d .
H16 H 0.892789 0.331216 0.467149 0.025 Uiso 1 1 calc R
C17 C 0.8939(3) 0.1995(2) 0.52587(12) 0.0271(4) Uani 1 1 d .
H17 H 0.952633 0.227617 0.566920 0.033 Uiso 1 1 calc R
C18 C 0.8433(4) 0.0953(2) 0.52463(14) 0.0308(5) Uani 1 1 d .
H18 H 0.866780 0.053448 0.564842 0.037 Uiso 1 1 calc R
C19 C 0.7572(4) 0.05415(18) 0.46276(14) 0.0287(4) Uani 1 1 d .
H19 H 0.724101 -0.015809 0.461479 0.034 Uiso 1 1 calc R
C20 C 0.7197(3) 0.11659(16) 0.40254(13) 0.0233(3) Uani 1 1 d .
H20 H 0.662628 0.087788 0.361374 0.028 Uiso 1 1 calc R
C11 C 0.7270(2) 0.29474(14) 0.34337(10) 0.0164(3) Uani 1 1 d .
H11 H 0.823086 0.345903 0.338749 0.020 Uiso 1 1 calc R
C12 C 0.6425(2) 0.26573(14) 0.27563(10) 0.0174(3) Uani 1 1 d .
H12 H 0.613562 0.192858 0.263970 0.021 Uiso 1 1 calc R
C13 C 0.5967(3) 0.34828(15) 0.22650(10) 0.0186(3) Uani 1 1 d .
H13 H 0.694256 0.398966 0.223687 0.022 Uiso 1 1 calc R
C14 C 0.5054(3) 0.32557(18) 0.15531(12) 0.0249(4) Uani 1 1 d .
H14A H 0.442441 0.260433 0.157241 0.037 Uiso 1 1 calc GR
H14B H 0.593002 0.321235 0.120135 0.037 Uiso 1 1 calc GR
H14C H 0.421569 0.380341 0.142429 0.037 Uiso 1 1 calc GR
Cl1 Cl 0.60344(7) 0.53160(3) 0.33818(3) 0.02048(7) Uani 1 1 d .
Ir1 Ir 0.45733(2) 0.36477(2) 0.32473(2) 0.01163(1) Uani 1 1 d .

loop_
_atom_site_aniso_label
_atom_site_aniso_U_11
_atom_site_aniso_U_22
_atom_site_aniso_U_33
_atom_site_aniso_U_23
_atom_site_aniso_U_13
_atom_site_aniso_U_12
C3 0.0138(6) 0.0140(6) 0.0181(6) 0.0013(5) 0.0020(5) -0.0014(4)
C4 0.0150(6) 0.0187(6) 0.0154(6) 0.0015(5) 0.0024(5) -0.0017(5)
C5 0.0157(6) 0.0174(6) 0.0193(7) -0.0032(5) 0.0051(5) -0.0002(5)
C1 0.0137(6) 0.0163(6) 0.0205(7) 0.0020(5) 0.0023(5) 0.0023(5)
C2 0.0130(6) 0.0182(6) 0.0167(6) 0.0011(5) -0.0003(5) -0.0013(5)
C8 0.0226(8) 0.0145(6) 0.0326(10) 0.0008(6) 0.0011(7) -0.0026(6)
C7 0.0216(8) 0.0321(10) 0.0171(7) 0.0060(6) 0.0017(6) -0.0019(7)
C10 0.0196(8) 0.0214(8) 0.0386(11) 0.0108(8) 0.0044(7) 0.0061(6)
C9 0.0178(7) 0.0322(10) 0.0208(8) -0.0022(7) -0.0028(6) -0.0038(7)
C6 0.0271(9) 0.0267(9) 0.0302(10) -0.0119(8) 0.0094(8) -0.0011(7)
C15 0.0145(6) 0.0183(6) 0.0191(7) 0.0012(5) 0.0019(5) 0.0039(5)
C16 0.0199(7) 0.0240(8) 0.0190(7) -0.0003(6) -0.0007(6) 0.0033(6)
C17 0.0242(9) 0.0359(11) 0.0208(8) 0.0040(7) -0.0012(7) 0.0040(8)
C18 0.0304(10) 0.0348(11) 0.0270(10) 0.0107(9) 0.0008(8) 0.0090(9)
C19 0.0319(11) 0.0220(8) 0.0322(11) 0.0073(8) 0.0009(8) 0.0050(8)
C20 0.0258(9) 0.0179(7) 0.0260(9) 0.0020(6) 0.0003(7) 0.0032(6)
C11 0.0143(6) 0.0170(6) 0.0182(6) 0.0007(5) 0.0020(5) 0.0017(5)
C12 0.0173(6) 0.0181(6) 0.0172(6) -0.0005(5) 0.0047(5) 0.0021(5)
C13 0.0197(7) 0.0207(7) 0.0158(6) 0.0005(5) 0.0044(5) -0.0003(5)
C14 0.0304(10) 0.0258(9) 0.0195(8) -0.0006(7) 0.0087(7) -0.0022(7)
Cl1 0.02176(18) 0.01410(15) 0.0261(2) -0.00069(13) 0.00496(15) -0.00390(13)
Ir1 0.01128(2) 0.01108(2) 0.01264(2) 0.00035(2) 0.00155(1) -0.00003(2)

loop_
_atom_type_symbol
_atom_type_description
_atom_type_scat_dispersion_real
_atom_type_scat_dispersion_imag
_atom_type_scat_source
C C 0.0033 0.0016 'International Tables Vol C Tables 4.2.6.8 and 6.1.1.4'
H H 0.0000 0.0000 'International Tables Vol C Tables 4.2.6.8 and 6.1.1.4'
Cl Cl 0.1484 0.1585 'International Tables Vol C Tables 4.2.6.8 and 6.1.1.4'
Ir Ir -1.4442 7.9887 'International Tables Vol C Tables 4.2.6.8 and 6.1.1.4'

loop_
_exptl_crystal_face_index_h
_exptl_crystal_face_index_k
_exptl_crystal_face_index_l
_exptl_crystal_face_perp_dist
0 2 1 0.1698
1 -2 2 0.1567
-1 1 -2 0.1226
1 -1 2 0.1482
0 -1 2 0.1456
0 1 -2 0.0863
0 -1 1 0.1447
0 1 -1 0.1130
1 -1 -2 0.1580
-1 0 2 0.1741
-1 -1 2 0.1296
2 -1 -2 0.1357
0 2 -1 0.1261
1 -2 0 0.1523
-2 1 2 0.1769
1 1 -2 0.1449
-10 -5 10 0.1260
1 1 -1 0.1521
2 -1 -1 0.1234
-1 -1 1 0.1118
-10 0 8 0.1435
0 -17 7 0.1431
2 17 -8 0.1252
7 12 5 0.1585
10 -4 7 0.1318
-10 -2 -7 0.1379
2 18 1 0.1318
-3 -17 -1 0.1524
2 -18 2 0.1488
5 11 15 0.1501
8 0 16 0.1261
-8 4 -15 0.1207
-7 -7 -16 0.1657
1 -18 -3 0.1475
0 0 26 0.1565
-2 8 -23 0.0785
3 -13 -17 0.1711
5 -3 22 0.1286
-5 7 -20 0.0905
6 -14 -8 0.1456
4 5 -24 0.1178

loop_
_geom_angle_atom_site_label_1
_geom_angle_atom_site_label_2
_geom_angle_atom_site_label_3
_geom_angle
C4 C3 C8 125.08(17)
C4 C3 Ir1 73.70(10)
C2 C3 C4 108.21(15)
C2 C3 C8 125.60(17)
C2 C3 Ir1 70.87(9)
C8 C3 Ir1 130.65(14)
C3 C4 C7 125.52(17)
C3 C4 Ir1 68.25(10)
C5 C4 C3 107.48(15)
C5 C4 C7 126.99(17)
C5 C4 Ir1 70.61(10)
C7 C4 Ir1 127.00(13)
C4 C5 C1 108.90(15)
C4 C5 C6 127.16(19)
C4 C5 Ir1 72.61(10)
C1 C5 C6 123.77(18)
C1 C5 Ir1 69.16(10)
C6 C5 Ir1 127.94(14)
C5 C1 C10 124.92(18)
C5 C1 Ir1 72.28(10)
C2 C1 C5 107.45(15)
C2 C1 C10 127.32(18)
C2 C1 Ir1 70.99(10)
C10 C1 Ir1 127.12(14)
C3 C2 C9 125.71(17)
C3 C2 Ir1 70.46(9)
C1 C2 C3 107.86(15)
C1 C2 C9 126.25(17)
C1 C2 Ir1 70.93(10)
C9 C2 Ir1 127.88(14)
C3 C8 H8A 109.5
C3 C8 H8B 109.5
C3 C8 H8C 109.5
H8A C8 H8B 109.5
H8A C8 H8C 109.5
H8B C8 H8C 109.5
C4 C7 H7A 109.5
C4 C7 H7B 109.5
C4 C7 H7C 109.5
H7A C7 H7B 109.5
H7A C7 H7C 109.5
H7B C7 H7C 109.5
C1 C10 H10A 109.5
C1 C10 H10B 109.5
C1 C10 H10C 109.5
H10A C10 H10B 109.5
H10A C10 H10C 109.5
H10B C10 H10C 109.5
C2 C9 H9A 109.5
C2 C9 H9B 109.5
C2 C9 H9C 109.5
H9A C9 H9B 109.5
H9A C9 H9C 109.5
H9B C9 H9C 109.5
C5 C6 H6A 109.5
C5 C6 H6B 109.5
C5 C6 H6C 109.5
H6A C6 H6B 109.5
H6A C6 H6C 109.5
H6B C6 H6C 109.5
C16 C15 C11 117.75(17)
C20 C15 C16 117.88(18)
C20 C15 C11 124.36(18)
C15 C16 H16 119.3
C17 C16 C15 121.4(2)
C17 C16 H16 119.3
C16 C17 H17 120.0
C18 C17 C16 120.1(2)
C18 C17 H17 120.0
C17 C18 H18 120.3
C19 C18 C17 119.3(2)
C19 C18 H18 120.3
C18 C19 H19 119.6
C18 C19 C20 120.7(2)
C20 C19 H19 119.6
C15 C20 H20 119.7
C19 C20 C15 120.6(2)
C19 C20 H20 119.7
C15 C11 H11 112.2
C15 C11 Ir1 120.82(13)
C12 C11 C15 124.50(17)
C12 C11 H11 112.2
C12 C11 Ir1 67.85(10)
Ir1 C11 H11 112.2
C11 C12 H12 121.6
C11 C12 C13 116.76(17)
C11 C12 Ir1 73.88(10)
C13 C12 H12 121.6
C13 C12 Ir1 72.61(11)
Ir1 C12 H12 121.6
C12 C13 H13 112.3
C12 C13 C14 120.49(18)
C12 C13 Ir1 68.75(10)
C14 C13 H13 112.3
C14 C13 Ir1 123.94(15)
Ir1 C13 H13 112.3
C13 C14 H14A 109.5
C13 C14 H14B 109.5
C13 C14 H14C 109.5
H14A C14 H14B 109.5
H14A C14 H14C 109.5
H14B C14 H14C 109.5
C3 Ir1 C4 38.05(7)
C3 Ir1 C5 63.11(7)
C3 Ir1 C1 64.23(6)
C3 Ir1 C2 38.66(6)
C3 Ir1 C11 109.56(7)
C3 Ir1 Cl1 153.32(5)
C4 Ir1 Cl1 117.84(5)
C5 Ir1 C4 36.79(7)
C5 Ir1 Cl1 90.28(5)
C1 Ir1 C4 63.50(7)
C1 Ir1 C5 38.56(7)
C1 Ir1 C2 38.08(7)
C1 Ir1 C11 170.97(7)
C1 Ir1 Cl1 96.76(5)
C2 Ir1 C4 63.69(7)
C2 Ir1 C5 63.56(7)
C2 Ir1 C11 140.38(7)
C2 Ir1 Cl1 132.41(5)
C11 Ir1 C4 107.51(7)
C11 Ir1 C5 133.47(7)
C11 Ir1 Cl1 86.74(5)
C12 Ir1 C3 99.78(7)
C12 Ir1 C4 122.72(7)
C12 Ir1 C5 159.50(7)
C12 Ir1 C1 146.37(7)
C12 Ir1 C2 110.98(7)
C12 Ir1 C11 38.27(7)
C12 Ir1 C13 38.64(7)
C12 Ir1 Cl1 105.78(5)
C13 Ir1 C3 119.16(7)
C13 Ir1 C4 155.47(7)
C13 Ir1 C5 158.90(7)
C13 Ir1 C1 121.26(7)
C13 Ir1 C2 104.23(7)
C13 Ir1 C11 67.15(7)
C13 Ir1 Cl1 86.29(5)

loop_
_geom_bond_atom_site_label_1
_geom_bond_atom_site_label_2
_geom_bond_distance
C3 C4 1.449(3)
C3 C2 1.447(2)
C3 C8 1.489(3)
C3 Ir1 2.1827(17)
C4 C5 1.415(3)
C4 C7 1.496(3)
C4 Ir1 2.2556(18)
C5 C1 1.459(3)
C5 C6 1.492(3)
C5 Ir1 2.2296(18)
C1 C2 1.427(3)
C1 C10 1.495(3)
C1 Ir1 2.1875(17)
C2 C9 1.495(3)
C2 Ir1 2.1882(17)
C8 H8A 0.9600
C8 H8B 0.9600
C8 H8C 0.9600
C7 H7A 0.9600
C7 H7B 0.9600
C7 H7C 0.9600
C10 H10A 0.9600
C10 H10B 0.9600
C10 H10C 0.9600
C9 H9A 0.9600
C9 H9B 0.9600
C9 H9C 0.9600
C6 H6A 0.9600
C6 H6B 0.9600
C6 H6C 0.9600
C15 C16 1.401(3)
C15 C20 1.397(3)
C15 C11 1.474(3)
C16 H16 0.9300
C16 C17 1.388(3)
C17 H17 0.9300
C17 C18 1.388(4)
C18 H18 0.9300
C18 C19 1.388(4)
C19 H19 0.9300
C19 C20 1.394(3)
C20 H20 0.9300
C11 H11 0.9800
C11 C12 1.424(3)
C11 Ir1 2.2095(17)
C12 H12 0.9800
C12 C13 1.427(3)
C12 Ir1 2.1302(18)
C13 H13 0.9800
C13 C14 1.482(3)
C13 Ir1 2.1811(19)
C14 H14A 0.9600
C14 H14B 0.9600
C14 H14C 0.9600
Cl1 Ir1 2.4059(4)

loop_
_exptl_oxdiff_crystal_face_indexfrac_h
_exptl_oxdiff_crystal_face_indexfrac_k
_exptl_oxdiff_crystal_face_indexfrac_l
_exptl_oxdiff_crystal_face_x
_exptl_oxdiff_crystal_face_y
_exptl_oxdiff_crystal_face_z
0.0085 1.9986 1.0214 -0.0128 -0.0695 -0.0935
1.0082 -2.0124 1.9383 -0.0108 -0.0705 0.1512
-1.0097 1.0113 -1.9490 0.0261 0.0887 -0.1013
1.0097 -1.0113 1.9490 -0.0261 -0.0887 0.1013
0.0095 -1.0085 1.9894 0.0508 -0.0478 0.0630
-0.0095 1.0085 -1.9894 -0.0508 0.0478 -0.0630
0.0040 -1.0048 0.9893 0.0330 -0.0148 0.0565
-0.0040 1.0048 -0.9893 -0.0330 0.0148 -0.0565
0.9876 -0.9966 -2.0512 -0.0971 0.0433 0.0753
-0.9891 -0.0045 2.0405 0.1123 -0.0251 -0.0253
-0.9906 -1.0056 2.0298 0.1276 -0.0068 0.0247
1.9878 -0.9994 -2.0916 -0.1739 0.0024 0.1136
-0.0025 2.0059 -0.9787 -0.0483 -0.0034 -0.1064
0.9972 -2.0050 -0.0618 -0.0463 -0.0045 0.1382
-1.9878 0.9994 2.0916 0.1739 -0.0024 -0.1136
0.9906 1.0056 -2.0298 -0.1276 0.0068 -0.0247
-9.6346 -4.9034 9.5005 0.9809 0.1830 -0.0666
0.9961 1.0020 -1.0298 -0.1099 -0.0262 -0.0182
1.9933 -1.0031 -1.0915 -0.1562 -0.0307 0.1201
-0.9961 -1.0020 1.0298 0.1099 0.0262 0.0182
-10.2441 0.3445 7.7902 0.9159 0.1715 -0.3630
-0.1517 -17.3777 7.3439 0.4110 0.0745 0.9086
1.5782 17.0165 -8.2985 -0.5313 -0.0970 -0.8416
7.4462 12.0257 5.0647 -0.6596 -0.6955 -0.2850
9.6759 -3.6766 7.2437 -0.5492 -0.5820 0.5997
-9.8615 -1.7181 -7.1951 0.6469 0.6843 -0.3366
2.0901 17.7079 0.9297 -0.4138 -0.4341 -0.8002
-2.7746 -17.4007 -1.4438 0.4519 0.4745 0.7554
1.5194 -17.8484 1.7303 0.1893 0.1965 0.9621
5.3696 11.3861 14.5077 -0.3207 -0.9064 -0.2751
7.8646 -0.2814 16.1543 -0.3020 -0.8584 0.4146
-7.8768 4.2762 -14.9794 0.2629 0.7493 -0.6078
-6.6782 -7.4912 -16.0395 0.3328 0.9428 0.0206
1.1421 -17.8765 -3.0122 0.1325 0.3687 0.9200
0.0517 0.0255 26.3059 0.4721 -0.8667 0.1612
-2.0809 8.1056 -22.5973 -0.3751 0.6860 -0.6234
3.2725 -13.2060 -16.5566 -0.3466 0.6403 0.6855
4.9158 -2.8720 22.0597 0.0693 -0.8815 0.4671
-5.2702 6.7335 -19.6775 -0.0583 0.7495 -0.6594
6.1778 -13.8931 -7.7771 -0.3983 0.2412 0.8850
4.1507 5.3252 -23.6204 -0.8255 0.5054 -0.2513
